data_4026678
loop_
_publ_author_name
'Brian C. Tlach'
'Aim\'ee L. Tomlinson'
'Achala Bhuwalka'
'Malika Jeffries-EL'

_publ_contact_author_address
;
 1711 Gilman Hall, Iowa State University,
 Ames, Iowa, 50011, USA
;
_publ_contact_author_email ellern@iastate.edu
_publ_contact_author_fax +1-515-2945717
_publ_contact_author_name 'Dr. Arkady M. Ellern'
_publ_contact_author_phone +1-515-2947956
_publ_section_title
;
 Tuning the Optical and Electronic Properties of 4,8-Disubstituted
 Benzobisoxazoles via Alkyne Substitution
;
_journal_name_full 'Journal of Organic Chemistry'
_journal_page_first 8670
_journal_page_last 8681
_journal_paper_doi 10.1021/jo201078w
_journal_volume 76
_journal_year 2011
_chemical_formula_sum 'C10 H4 Cl4 N2 O2'
_chemical_formula_weight 325.95
_chemical_name_common Jef14
_space_group_IT_number 15
_symmetry_cell_setting monoclinic
_symmetry_space_group_name_Hall '-C 2yc'
_symmetry_space_group_name_H-M 'C 1 2/c 1'
_atom_sites_solution_hydrogens geom
_atom_sites_solution_primary direct
_atom_sites_solution_secondary difmap
_audit_creation_method 'APEX2 v2010.3-0'
_cell_angle_alpha 90
_cell_angle_beta 117.518(2)
_cell_angle_gamma 90
_cell_formula_units_Z 4
_cell_length_a 17.767(2)
_cell_length_b 4.3191(6)
_cell_length_c 17.551(2)
_cell_measurement_reflns_used 3381
_cell_measurement_temperature 173.(2)
_cell_measurement_theta_max 28.3416
_cell_measurement_theta_min 2.5852
_cell_volume 1194.4(3)
_computing_cell_refinement 'SAINT V7.66A (Bruker AXS, 2009)'
_computing_data_collection 'APEX2 Suite (Bruker AXS, 2009)'
_computing_data_reduction 'SAINT V7.66A (Bruker AXS, 2009)'
_computing_molecular_graphics 'XSHELL (Bruker AXS, 2007)'
_computing_publication_material 'APEX2 Suite (Bruker AXS, 2009)'
_computing_structure_refinement 'SHELXL-97 (Sheldrick, 2008)'
_computing_structure_solution 'SHELXS-97 (Sheldrick, 2008)'
_diffrn_ambient_temperature 173.(2)
_diffrn_detector_area_resol_mean 8.3333
_diffrn_measured_fraction_theta_full 0.997
_diffrn_measured_fraction_theta_max 0.997
_diffrn_measurement_device_type ' BRUKER APEX2 CCD Diffractometer'
_diffrn_measurement_method '\w scan'
_diffrn_radiation_type MoK\a
_diffrn_radiation_wavelength 0.71073
_diffrn_reflns_av_R_equivalents 0.0171
_diffrn_reflns_av_sigmaI/netI 0.0146
_diffrn_reflns_limit_h_max 23
_diffrn_reflns_limit_h_min -23
_diffrn_reflns_limit_k_max 5
_diffrn_reflns_limit_k_min -5
_diffrn_reflns_limit_l_max 23
_diffrn_reflns_limit_l_min -23
_diffrn_reflns_number 5704
_diffrn_reflns_theta_full 28.34
_diffrn_reflns_theta_max 28.34
_diffrn_reflns_theta_min 2.59
_exptl_absorpt_coefficient_mu 0.982
_exptl_absorpt_correction_T_max 0.91
_exptl_absorpt_correction_T_min 0.78
_exptl_absorpt_correction_type multi-scan
_exptl_absorpt_process_details 'SADABS V2008/1 (Bruker AXS)'
_exptl_crystal_colour colourless
_exptl_crystal_density_diffrn 1.813
_exptl_crystal_description needle
_exptl_crystal_F_000 648
_exptl_crystal_size_max 0.34
_exptl_crystal_size_mid 0.10
_exptl_crystal_size_min 0.10
_refine_diff_density_max 0.349
_refine_diff_density_min -0.329
_refine_ls_extinction_method none
_refine_ls_goodness_of_fit_ref 1.069
_refine_ls_hydrogen_treatment constr
_refine_ls_matrix_type full
_refine_ls_number_parameters 82
_refine_ls_number_reflns 1485
_refine_ls_number_restraints 0
_refine_ls_restrained_S_all 1.069
_refine_ls_R_factor_all 0.0274
_refine_ls_R_factor_gt 0.0250
_refine_ls_shift/su_max 0.000
_refine_ls_shift/su_mean 0.000
_refine_ls_structure_factor_coef Fsqd
_refine_ls_weighting_details 'calc w=1/[\s^2^(Fo^2^)+(0.0328P)^2^+1.2547P] where P=(Fo^2^+2Fc^2^)/3'
_refine_ls_weighting_scheme calc
_refine_ls_wR_factor_gt 0.0663
_refine_ls_wR_factor_ref 0.0684
_reflns_number_gt 1375
_reflns_number_total 1485
_reflns_threshold_expression >2sigma(I)
_cod_data_source_file jo201078w_si_006.cif
_cod_data_source_block I
_cod_database_code 4026678

loop_
_symmetry_equiv_pos_as_xyz
'x, y, z'
'-x, y, -z+1/2'
'x+1/2, y+1/2, z'
'-x+1/2, y+1/2, -z+1/2'
'-x, -y, -z'
'x, -y, z-1/2'
'-x+1/2, -y+1/2, -z'
'x+1/2, -y+1/2, z-1/2'

loop_
_atom_site_type_symbol
_atom_site_label
_atom_site_fract_x
_atom_site_fract_y
_atom_site_fract_z
_atom_site_U_iso_or_equiv
_atom_site_adp_type
_atom_site_calc_flag
_atom_site_refinement_flags
_atom_site_occupancy
Cl Cl1 0.83330(2) 0.76867(10) 0.22498(2) 0.03497(12) Uani d . 1
Cl Cl2 0.54051(2) 0.17253(10) -0.13850(2) 0.03329(12) Uani d . 1
O O1 0.62530(6) 0.8593(2) 0.11397(6) 0.0257(2) Uani d . 1
N N1 0.65905(7) 0.6278(3) 0.01849(7) 0.0253(3) Uani d . 1
C C1 0.76566(9) 0.9722(4) 0.12884(9) 0.0293(3) Uani d . 1
H H1A 0.7566 1.1861 0.1432 0.035 Uiso calc R 1
H H1B 0.7929 0.9838 0.0908 0.035 Uiso calc R 1
C C2 0.68312(9) 0.8113(3) 0.08385(9) 0.0257(3) Uani d . 1
C C3 0.57689(8) 0.5403(3) 0.00091(8) 0.0232(3) Uani d . 1
C C4 0.51927(9) 0.3493(3) -0.06332(8) 0.0239(3) Uani d . 1
C C5 0.55699(8) 0.6832(3) 0.06089(8) 0.0233(3) Uani d . 1

loop_
_atom_site_aniso_label
_atom_site_aniso_U_11
_atom_site_aniso_U_22
_atom_site_aniso_U_33
_atom_site_aniso_U_12
_atom_site_aniso_U_13
_atom_site_aniso_U_23
Cl1 0.02682(19) 0.0369(2) 0.02856(19) -0.00136(14) 0.00204(14) 0.00172(15)
Cl2 0.0323(2) 0.0432(2) 0.02606(18) -0.00604(15) 0.01495(15) -0.00912(15)
O1 0.0222(5) 0.0295(5) 0.0217(5) -0.0062(4) 0.0069(4) -0.0020(4)
N1 0.0208(5) 0.0297(6) 0.0217(5) -0.0034(5) 0.0067(4) 0.0018(5)
C1 0.0242(7) 0.0315(7) 0.0255(7) -0.0065(6) 0.0059(5) 0.0029(6)
C2 0.0222(6) 0.0287(7) 0.0223(6) -0.0024(5) 0.0069(5) 0.0049(5)
C3 0.0216(6) 0.0268(7) 0.0190(6) -0.0024(5) 0.0075(5) 0.0026(5)
C4 0.0241(6) 0.0277(7) 0.0186(6) -0.0024(5) 0.0086(5) -0.0001(5)
C5 0.0219(6) 0.0253(6) 0.0175(6) -0.0039(5) 0.0047(5) 0.0007(5)

loop_
_atom_type_symbol
_atom_type_description
_atom_type_scat_dispersion_real
_atom_type_scat_dispersion_imag
_atom_type_scat_source
C C 0.0033 0.0016 'International Tables Vol C Tables 4.2.6.8 and 6.1.1.4'
H H 0.0000 0.0000 'International Tables Vol C Tables 4.2.6.8 and 6.1.1.4'
N N 0.0061 0.0033 'International Tables Vol C Tables 4.2.6.8 and 6.1.1.4'
O O 0.0106 0.0060 'International Tables Vol C Tables 4.2.6.8 and 6.1.1.4'
Cl Cl 0.1484 0.1585 'International Tables Vol C Tables 4.2.6.8 and 6.1.1.4'

loop_
_geom_angle_atom_site_label_1
_geom_angle_atom_site_label_2
_geom_angle_atom_site_label_3
_geom_angle_site_symmetry_1
_geom_angle_site_symmetry_3
_geom_angle
C5 O1 C2 . . 103.89(11)
C2 N1 C3 . . 104.19(12)
C2 C1 Cl1 . . 109.98(10)
C2 C1 H1A . . 109.7
Cl1 C1 H1A . . 109.7
C2 C1 H1B . . 109.7
Cl1 C1 H1B . . 109.7
H1A C1 H1B . . 108.2
N1 C2 O1 . . 115.78(12)
N1 C2 C1 . . 126.97(14)
O1 C2 C1 . . 117.25(13)
C4 C3 N1 . . 129.97(13)
C4 C3 C5 . . 121.63(12)
N1 C3 C5 . . 108.40(12)
C5 C4 C3 5_665 . 113.60(12)
C5 C4 Cl2 5_665 . 123.17(11)
C3 C4 Cl2 . . 123.23(11)
O1 C5 C4 . 5_665 127.50(13)
O1 C5 C3 . . 107.72(11)
C4 C5 C3 5_665 . 124.77(12)

loop_
_geom_bond_atom_site_label_1
_geom_bond_atom_site_label_2
_geom_bond_site_symmetry_2
_geom_bond_distance
Cl1 C1 . 1.7861(15)
Cl2 C4 . 1.7108(14)
O1 C5 . 1.3693(16)
O1 C2 . 1.3710(17)
N1 C2 . 1.2937(19)
N1 C3 . 1.3975(17)
C1 C2 . 1.4789(19)
C1 H1A . 0.99
C1 H1B . 0.99
C3 C4 . 1.3901(19)
C3 C5 . 1.3993(19)
C4 C5 5_665 1.3823(19)
C5 C4 5_665 1.3823(19)
